data_4131618
loop_
_publ_author_name
'Kuznetsov, Dmitry M.'
'Kutateladze, Andrei G.'

_publ_section_title
;
 Step-Economical Photoassisted Diversity-Oriented Synthesis: Sustaining
 Cascade Photoreactions in Oxalyl Anilides to Access Complex
 Polyheterocyclic Molecular Architectures.
;
_journal_issue 46
_journal_name_full 'Journal of the American Chemical Society'
_journal_page_first 16584
_journal_page_last 16590
_journal_paper_doi 10.1021/jacs.7b07598
_journal_volume 139
_journal_year 2017
_chemical_formula_moiety 'C17 H16 N2 O4'
_chemical_formula_sum 'C17 H16 N2 O4'
_chemical_formula_weight 312.32
_space_group_IT_number 14
_space_group_name_Hall '-P 2yn'
_space_group_name_H-M_alt 'P 1 21/n 1'
_symmetry_cell_setting monoclinic
_symmetry_space_group_name_H-M 'P 1 21/n 1'
_atom_sites_solution_hydrogens geom
_atom_sites_solution_primary direct
_atom_sites_solution_secondary difmap
_audit_creation_method SHELXL-97
_cell_angle_alpha 90.00
_cell_angle_beta 112.8150(10)
_cell_angle_gamma 90.00
_cell_formula_units_Z 4
_cell_length_a 13.1880(3)
_cell_length_b 8.7970(2)
_cell_length_c 13.2278(3)
_cell_measurement_reflns_used 9909
_cell_measurement_temperature 296(2)
_cell_measurement_theta_max 24.90
_cell_measurement_theta_min 2.79
_cell_volume 1414.55(6)
_computing_cell_refinement 'Bruker SAINT'
_computing_data_collection 'Bruker APEX2'
_computing_data_reduction 'Bruker SAINT'
_computing_molecular_graphics 'Bruker SHELXTL'
_computing_publication_material 'Bruker SHELXTL'
_computing_structure_refinement 'SHELXL-97 (Sheldrick, 2008)'
_computing_structure_solution 'SHELXS-97 (Sheldrick, 2008)'
_diffrn_ambient_temperature 296(2)
_diffrn_detector_area_resol_mean 8.33
_diffrn_measured_fraction_theta_full 1.000
_diffrn_measured_fraction_theta_max 1.000
_diffrn_measurement_device_type 'Bruker D8 APEX II Diffractometer'
_diffrn_measurement_method '\f and \w scans'
_diffrn_radiation_monochromator graphite
_diffrn_radiation_source 'fine-focus sealed tube'
_diffrn_radiation_type MoK\a
_diffrn_radiation_wavelength 0.71073
_diffrn_reflns_av_R_equivalents 0.0309
_diffrn_reflns_av_sigmaI/netI 0.0120
_diffrn_reflns_limit_h_max 16
_diffrn_reflns_limit_h_min -16
_diffrn_reflns_limit_k_max 10
_diffrn_reflns_limit_k_min -10
_diffrn_reflns_limit_l_max 16
_diffrn_reflns_limit_l_min -16
_diffrn_reflns_number 78714
_diffrn_reflns_theta_full 26.02
_diffrn_reflns_theta_max 26.02
_diffrn_reflns_theta_min 1.85
_exptl_absorpt_coefficient_mu 0.106
_exptl_absorpt_correction_T_max 0.9853
_exptl_absorpt_correction_T_min 0.9578
_exptl_absorpt_correction_type multi-scan
_exptl_absorpt_process_details
;
Krause, L.; Herbst-Irmer, R.; Sheldrick, G. M.; Stalke, D. (2015). J. Appl.
Cryst. 48, 3-10.
;
_exptl_crystal_colour colourless
_exptl_crystal_density_diffrn 1.467
_exptl_crystal_density_method 'not measured'
_exptl_crystal_description Block
_exptl_crystal_F_000 656
_exptl_crystal_size_max 0.41
_exptl_crystal_size_mid 0.17
_exptl_crystal_size_min 0.14
_refine_diff_density_max 0.171
_refine_diff_density_min -0.167
_refine_diff_density_rms 0.032
_refine_ls_extinction_method none
_refine_ls_goodness_of_fit_ref 1.002
_refine_ls_matrix_type full
_refine_ls_number_parameters 210
_refine_ls_number_reflns 2786
_refine_ls_number_restraints 0
_refine_ls_restrained_S_all 1.002
_refine_ls_R_factor_all 0.0507
_refine_ls_R_factor_gt 0.0365
_refine_ls_shift/su_max 0.000
_refine_ls_shift/su_mean 0.000
_refine_ls_structure_factor_coef Fsqd
_refine_ls_weighting_details 'calc w=1/[\s^2^(Fo^2^)+(0.0435P)^2^+0.4496P] where P=(Fo^2^+2Fc^2^)/3'
_refine_ls_weighting_scheme calc
_refine_ls_wR_factor_gt 0.0867
_refine_ls_wR_factor_ref 0.0951
_reflns_number_gt 2229
_reflns_number_total 2786
_reflns_threshold_expression >2sigma(I)
_cod_data_source_file ja7b07598_si_002.cif
_cod_data_source_block dmk36667_b1
_cod_depositor_comments
;
The following automatic conversions were performed:

data item '_symmetry_cell_setting' value 'Monoclinic' was changed to
'monoclinic' in accordance with the
/home/saulius/struct/COD-crude-data/automatic-downloads/DataCite-retrospective/ACS/depositions/lib/dictionaries/cif_core.dic
dictionary named 'cif_core.dic' version 2.4.2 last updated on
2011-04-26.

Automatic conversion script
Id: cif_fix_values 6909 2019-04-08 15:41:33Z antanas 
;
_cod_original_sg_symbol_H-M 'P2(1)/n  '
_cod_database_code 4131618

loop_
_symmetry_equiv_pos_as_xyz
'x, y, z'
'-x+1/2, y+1/2, -z+1/2'
'-x, -y, -z'
'x-1/2, -y-1/2, z-1/2'

loop_
_atom_site_label
_atom_site_type_symbol
_atom_site_fract_x
_atom_site_fract_y
_atom_site_fract_z
_atom_site_U_iso_or_equiv
_atom_site_adp_type
_atom_site_occupancy
_atom_site_symmetry_multiplicity
_atom_site_calc_flag
_atom_site_refinement_flags
O1 O 0.97734(9) 0.77978(13) 1.01741(10) 0.0552(3) Uani 1 1 d .
O2 O 0.47679(9) 0.36825(12) 0.83596(10) 0.0531(3) Uani 1 1 d .
O3 O 0.57303(11) 1.03208(11) 0.78003(9) 0.0541(3) Uani 1 1 d .
H3 H 0.6013 1.1135 0.8063 0.081 Uiso 1 1 calc R
O4 O 0.70378(9) 0.28619(11) 0.87009(9) 0.0487(3) Uani 1 1 d .
N1 N 0.72989(10) 0.54117(13) 0.91068(10) 0.0394(3) Uani 1 1 d .
N2 N 0.55781(10) 0.60344(12) 0.89654(9) 0.0360(3) Uani 1 1 d .
C1 C 1.02357(15) 0.8071(2) 0.93826(17) 0.0626(5) Uani 1 1 d .
H1A H 1.0039 0.7257 0.8858 0.094 Uiso 1 1 calc R
H1B H 1.1022 0.8128 0.9742 0.094 Uiso 1 1 calc R
H1C H 0.9958 0.9013 0.9013 0.094 Uiso 1 1 calc R
C2 C 0.86449(13) 0.74099(16) 0.97733(13) 0.0427(4) Uani 1 1 d .
C3 C 0.84680(13) 0.57210(17) 0.93874(14) 0.0475(4) Uani 1 1 d .
H3A H 0.8655 0.5576 0.8753 0.057 Uiso 1 1 calc R
H3B H 0.8921 0.5050 0.9969 0.057 Uiso 1 1 calc R
C4 C 0.66653(11) 0.66714(14) 0.92787(11) 0.0349(3) Uani 1 1 d .
C5 C 0.46888(12) 0.70579(15) 0.87739(11) 0.0363(3) Uani 1 1 d .
C6 C 0.36797(12) 0.65261(17) 0.87209(12) 0.0430(4) Uani 1 1 d .
H6 H 0.3580 0.5496 0.8812 0.052 Uiso 1 1 calc R
C7 C 0.28240(14) 0.75332(19) 0.85318(13) 0.0497(4) Uani 1 1 d .
H7 H 0.2142 0.7181 0.8485 0.060 Uiso 1 1 calc R
C8 C 0.67244(12) 0.41270(15) 0.88394(12) 0.0382(3) Uani 1 1 d .
C9 C 0.55482(12) 0.45356(15) 0.86868(12) 0.0380(3) Uani 1 1 d .
C10 C 0.48579(12) 0.86057(15) 0.86320(11) 0.0383(3) Uani 1 1 d .
C11 C 0.39796(14) 0.95816(18) 0.84601(13) 0.0495(4) Uani 1 1 d .
H11 H 0.4070 1.0616 0.8375 0.059 Uiso 1 1 calc R
C12 C 0.29788(14) 0.9058(2) 0.84122(13) 0.0536(4) Uani 1 1 d .
H12 H 0.2405 0.9738 0.8298 0.064 Uiso 1 1 calc R
C13 C 0.59390(13) 0.92380(15) 0.86542(12) 0.0401(4) Uani 1 1 d .
H13 H 0.6322 0.9747 0.9359 0.048 Uiso 1 1 calc R
C14 C 0.66790(12) 0.79846(15) 0.85267(11) 0.0372(3) Uani 1 1 d .
H14 H 0.6374 0.7626 0.7766 0.045 Uiso 1 1 calc R
C15 C 0.78909(13) 0.84314(17) 0.88312(13) 0.0445(4) Uani 1 1 d .
H15A H 0.7998 0.9488 0.9058 0.053 Uiso 1 1 calc R
H15B H 0.8080 0.8317 0.8196 0.053 Uiso 1 1 calc R
C16 C 0.72281(13) 0.71645(15) 1.04574(12) 0.0396(3) Uani 1 1 d .
H16 H 0.6886 0.7200 1.0954 0.047 Uiso 1 1 calc R
C17 C 0.82648(13) 0.75404(16) 1.06990(12) 0.0440(4) Uani 1 1 d .
H17 H 0.8726 0.7863 1.1395 0.053 Uiso 1 1 calc R

loop_
_atom_site_aniso_label
_atom_site_aniso_U_11
_atom_site_aniso_U_22
_atom_site_aniso_U_33
_atom_site_aniso_U_23
_atom_site_aniso_U_13
_atom_site_aniso_U_12
O1 0.0446(7) 0.0556(7) 0.0632(7) -0.0070(6) 0.0186(6) -0.0116(5)
O2 0.0496(7) 0.0354(6) 0.0717(8) -0.0093(5) 0.0206(6) -0.0099(5)
O3 0.0808(8) 0.0276(5) 0.0480(6) 0.0072(5) 0.0185(6) -0.0040(5)
O4 0.0555(7) 0.0277(5) 0.0648(7) -0.0064(5) 0.0254(6) 0.0010(5)
N1 0.0434(7) 0.0279(6) 0.0496(7) -0.0038(5) 0.0211(6) -0.0023(5)
N2 0.0405(7) 0.0262(6) 0.0418(7) 0.0003(5) 0.0166(5) -0.0012(5)
C1 0.0526(11) 0.0578(11) 0.0841(14) -0.0088(10) 0.0337(10) -0.0125(9)
C2 0.0424(9) 0.0371(8) 0.0469(9) -0.0043(6) 0.0155(7) -0.0061(6)
C3 0.0451(9) 0.0385(8) 0.0634(10) -0.0057(7) 0.0259(8) -0.0033(7)
C4 0.0408(8) 0.0251(6) 0.0400(8) -0.0009(6) 0.0170(6) -0.0004(6)
C5 0.0431(8) 0.0329(7) 0.0305(7) -0.0003(6) 0.0115(6) 0.0036(6)
C6 0.0469(9) 0.0414(8) 0.0408(8) 0.0013(6) 0.0170(7) 0.0002(7)
C7 0.0441(9) 0.0588(10) 0.0450(9) -0.0044(8) 0.0161(7) 0.0038(8)
C8 0.0486(9) 0.0276(7) 0.0391(8) -0.0017(6) 0.0178(7) -0.0021(6)
C9 0.0461(9) 0.0279(7) 0.0396(8) 0.0006(6) 0.0163(7) -0.0025(6)
C10 0.0490(9) 0.0305(7) 0.0303(7) -0.0030(6) 0.0098(6) 0.0025(6)
C11 0.0597(11) 0.0353(8) 0.0453(9) -0.0042(7) 0.0114(8) 0.0087(7)
C12 0.0534(11) 0.0515(10) 0.0489(10) -0.0056(8) 0.0121(8) 0.0164(8)
C13 0.0560(10) 0.0248(7) 0.0346(8) -0.0002(5) 0.0123(7) -0.0023(6)
C14 0.0489(9) 0.0293(7) 0.0326(7) -0.0020(6) 0.0150(6) -0.0070(6)
C15 0.0534(10) 0.0359(8) 0.0461(9) -0.0016(6) 0.0212(7) -0.0100(7)
C16 0.0519(9) 0.0315(7) 0.0362(8) 0.0021(6) 0.0181(7) 0.0023(6)
C17 0.0530(10) 0.0370(8) 0.0363(8) -0.0022(6) 0.0110(7) -0.0002(7)

loop_
_atom_type_symbol
_atom_type_description
_atom_type_scat_dispersion_real
_atom_type_scat_dispersion_imag
_atom_type_scat_source
C C 0.0033 0.0016 'International Tables Vol C Tables 4.2.6.8 and 6.1.1.4'
H H 0.0000 0.0000 'International Tables Vol C Tables 4.2.6.8 and 6.1.1.4'
N N 0.0061 0.0033 'International Tables Vol C Tables 4.2.6.8 and 6.1.1.4'
O O 0.0106 0.0060 'International Tables Vol C Tables 4.2.6.8 and 6.1.1.4'

loop_
_geom_angle_atom_site_label_1
_geom_angle_atom_site_label_2
_geom_angle_atom_site_label_3
_geom_angle
C2 O1 C1 117.01(13)
C13 O3 H3 109.5
C8 N1 C4 112.68(12)
C8 N1 C3 131.33(12)
C4 N1 C3 115.47(11)
C9 N2 C5 128.91(12)
C9 N2 C4 111.97(11)
C5 N2 C4 117.69(11)
O1 C1 H1A 109.5
O1 C1 H1B 109.5
H1A C1 H1B 109.5
O1 C1 H1C 109.5
H1A C1 H1C 109.5
H1B C1 H1C 109.5
O1 C2 C17 108.20(12)
O1 C2 C15 114.62(12)
C17 C2 C15 107.47(13)
O1 C2 C3 110.78(13)
C17 C2 C3 106.61(12)
C15 C2 C3 108.81(12)
N1 C3 C2 105.62(12)
N1 C3 H3A 110.6
C2 C3 H3A 110.6
N1 C3 H3B 110.6
C2 C3 H3B 110.6
H3A C3 H3B 108.7
N2 C4 N1 103.05(10)
N2 C4 C16 116.42(12)
N1 C4 C16 107.33(12)
N2 C4 C14 111.58(11)
N1 C4 C14 108.70(11)
C16 C4 C14 109.28(11)
C6 C5 C10 121.30(14)
C6 C5 N2 120.32(13)
C10 C5 N2 118.38(13)
C7 C6 C5 119.62(15)
C7 C6 H6 120.2
C5 C6 H6 120.2
C12 C7 C6 120.00(16)
C12 C7 H7 120.0
C6 C7 H7 120.0
O4 C8 N1 128.39(14)
O4 C8 C9 125.32(13)
N1 C8 C9 106.25(12)
O2 C9 N2 128.82(14)
O2 C9 C8 125.49(13)
N2 C9 C8 105.66(12)
C11 C10 C5 117.13(14)
C11 C10 C13 119.59(13)
C5 C10 C13 123.28(13)
C12 C11 C10 121.67(15)
C12 C11 H11 119.2
C10 C11 H11 119.2
C7 C12 C11 120.26(15)
C7 C12 H12 119.9
C11 C12 H12 119.9
O3 C13 C10 109.82(12)
O3 C13 C14 109.39(12)
C10 C13 C14 111.66(11)
O3 C13 H13 108.6
C10 C13 H13 108.6
C14 C13 H13 108.6
C13 C14 C4 107.75(11)
C13 C14 C15 115.49(12)
C4 C14 C15 107.19(12)
C13 C14 H14 108.7
C4 C14 H14 108.7
C15 C14 H14 108.7
C14 C15 C2 109.91(12)
C14 C15 H15A 109.7
C2 C15 H15A 109.7
C14 C15 H15B 109.7
C2 C15 H15B 109.7
H15A C15 H15B 108.2
C17 C16 C4 111.78(13)
C17 C16 H16 124.1
C4 C16 H16 124.1
C16 C17 C2 115.26(13)
C16 C17 H17 122.4
C2 C17 H17 122.4

loop_
_geom_bond_atom_site_label_1
_geom_bond_atom_site_label_2
_geom_bond_distance
O1 C2 1.4144(18)
O1 C1 1.422(2)
O2 C9 1.2100(17)
O3 C13 1.4205(16)
O3 H3 0.8200
O4 C8 1.2254(17)
N1 C8 1.3299(18)
N1 C4 1.4578(17)
N1 C3 1.4646(19)
N2 C9 1.3655(17)
N2 C5 1.4213(18)
N2 C4 1.4424(18)
C1 H1A 0.9600
C1 H1B 0.9600
C1 H1C 0.9600
C2 C17 1.497(2)
C2 C15 1.545(2)
C2 C3 1.559(2)
C3 H3A 0.9700
C3 H3B 0.9700
C4 C16 1.507(2)
C4 C14 1.5293(19)
C5 C6 1.387(2)
C5 C10 1.4040(19)
C6 C7 1.379(2)
C6 H6 0.9300
C7 C12 1.375(2)
C7 H7 0.9300
C8 C9 1.527(2)
C10 C11 1.388(2)
C10 C13 1.520(2)
C11 C12 1.376(2)
C11 H11 0.9300
C12 H12 0.9300
C13 C14 1.525(2)
C13 H13 0.9800
C14 C15 1.540(2)
C14 H14 0.9800
C15 H15A 0.9700
C15 H15B 0.9700
C16 C17 1.320(2)
C16 H16 0.9300
C17 H17 0.9300
